data_4510012
loop_
_publ_author_name
'Wang, Xiao'
'Zhai, Quan-Guo'
'Li, Shu-Ni'
'Jiang, Yu-Cheng'
'Hu, Man-Cheng'

_publ_section_title
;
 Synthesis, Crystal Structures, and Solid-State Luminescent Properties of
 Diverse Ln--Pyridine-3,5-Dicarboxylate Coordination Polymers Modulated by
 the Ancillary Ligand
;
_journal_issue 1
_journal_name_full 'Crystal Growth &amp; Design'
_journal_page_first 177
_journal_paper_doi 10.1021/cg401365x
_journal_volume 14
_journal_year 2014
_chemical_formula_moiety 'C9 H8 N O8 Sm'
_chemical_formula_sum 'C9 H8 N O8 Sm'
_chemical_formula_weight 408.51
_chemical_name_systematic
; 
 ? 
;
_space_group_IT_number 15
_symmetry_cell_setting monoclinic
_symmetry_space_group_name_Hall '-C 2yc'
_symmetry_space_group_name_H-M 'C 1 2/c 1'
_atom_sites_solution_hydrogens geom
_atom_sites_solution_primary direct
_atom_sites_solution_secondary difmap
_audit_creation_method SHELXL-97
_cell_angle_alpha 90.00
_cell_angle_beta 111.039(7)
_cell_angle_gamma 90.00
_cell_formula_units_Z 8
_cell_length_a 15.8757(10)
_cell_length_b 9.0998(5)
_cell_length_c 18.7296(12)
_cell_measurement_reflns_used 2244
_cell_measurement_temperature 293(2)
_cell_measurement_theta_max 26.370
_cell_measurement_theta_min 3.0613
_cell_volume 2525.4(3)
_computing_structure_refinement 'SHELXL-97 (Sheldrick, 1997)'
_computing_structure_solution 'SHELXS-97 (Sheldrick, 1990)'
_diffrn_ambient_temperature 293(2)
_diffrn_measured_fraction_theta_full 0.998
_diffrn_measured_fraction_theta_max 0.998
_diffrn_radiation_monochromator graphite
_diffrn_radiation_source 'fine-focus sealed tube'
_diffrn_radiation_type MoK\a
_diffrn_radiation_wavelength 0.71073
_diffrn_reflns_av_R_equivalents 0.0425
_diffrn_reflns_av_sigmaI/netI 0.0524
_diffrn_reflns_limit_h_max 19
_diffrn_reflns_limit_h_min -15
_diffrn_reflns_limit_k_max 6
_diffrn_reflns_limit_k_min -11
_diffrn_reflns_limit_l_max 23
_diffrn_reflns_limit_l_min -23
_diffrn_reflns_number 5314
_diffrn_reflns_theta_full 26.37
_diffrn_reflns_theta_max 26.37
_diffrn_reflns_theta_min 3.07
_exptl_absorpt_coefficient_mu 4.685
_exptl_absorpt_correction_T_max 1.00000
_exptl_absorpt_correction_T_min 0.72184
_exptl_absorpt_correction_type multi-scan
_exptl_absorpt_process_details sadabs
_exptl_crystal_colour Colourless
_exptl_crystal_density_diffrn 2.149
_exptl_crystal_density_method 'not measured'
_exptl_crystal_description Needle
_exptl_crystal_F_000 1560
_exptl_crystal_size_max 0.3
_exptl_crystal_size_mid 0.25
_exptl_crystal_size_min 0.19
_refine_diff_density_max 1.590
_refine_diff_density_min -1.175
_refine_diff_density_rms 0.177
_refine_ls_extinction_method none
_refine_ls_goodness_of_fit_ref 1.047
_refine_ls_hydrogen_treatment mixed
_refine_ls_matrix_type full
_refine_ls_number_parameters 172
_refine_ls_number_reflns 2585
_refine_ls_number_restraints 0
_refine_ls_restrained_S_all 1.047
_refine_ls_R_factor_all 0.0444
_refine_ls_R_factor_gt 0.0356
_refine_ls_shift/su_max 0.000
_refine_ls_shift/su_mean 0.000
_refine_ls_structure_factor_coef Fsqd
_refine_ls_weighting_details 'calc w=1/[\s^2^(Fo^2^)+(0.0446P)^2^+19.3079P] where P=(Fo^2^+2Fc^2^)/3'
_refine_ls_weighting_scheme calc
_refine_ls_wR_factor_gt 0.0923
_refine_ls_wR_factor_ref 0.0981
_reflns_number_gt 2197
_reflns_number_total 2585
_reflns_threshold_expression >2sigma(I)
_cod_data_source_file cg401365x_si_007.cif
_cod_data_source_block 5
_cod_depositor_comments
;
The following automatic conversions were performed:

'_symmetry_cell_setting' value 'Monoclinic' changed to 'monoclinic'
according to
/usr/data/users/saulius/automatic-downloads/current/ACS/lib/dictionaries/cif_core.dic
dictionary named 'cif_core.dic' version 2.4.2 from 2011-04-26.

Automatic conversion script
Id: cif_fix_values 2281 2013-09-26 08:29:07Z andrius 
;
_cod_original_sg_symbol_H-M C2/c
_cod_database_code 4510012

loop_
_symmetry_equiv_pos_as_xyz
'x, y, z'
'-x, y, -z+1/2'
'x+1/2, y+1/2, z'
'-x+1/2, y+1/2, -z+1/2'
'-x, -y, -z'
'x, -y, z-1/2'
'-x+1/2, -y+1/2, -z'
'x+1/2, -y+1/2, z-1/2'

loop_
_atom_site_label
_atom_site_type_symbol
_atom_site_fract_x
_atom_site_fract_y
_atom_site_fract_z
_atom_site_U_iso_or_equiv
_atom_site_adp_type
_atom_site_occupancy
_atom_site_symmetry_multiplicity
_atom_site_calc_flag
_atom_site_refinement_flags
Sm1 Sm 0.23996(2) 0.42289(3) 0.430707(15) 0.01624(13) Uani 1 1 d .
C1 C 0.4187(4) 0.6550(7) 0.4448(3) 0.0214(13) Uani 1 1 d .
H1A H 0.4421 0.6063 0.4915 0.026 Uiso 1 1 calc R
C2 C 0.3010(4) 0.6994(7) 0.3333(3) 0.0223(13) Uani 1 1 d .
H2A H 0.2413 0.6827 0.3021 0.027 Uiso 1 1 calc R
C3 C 0.4399(4) 0.8207(8) 0.3543(4) 0.0235(14) Uani 1 1 d .
H3A H 0.4758 0.8845 0.3389 0.028 Uiso 1 1 calc R
C4 C 0.4740(4) 0.7508(7) 0.4242(3) 0.0197(13) Uani 1 1 d .
C5 C 0.3514(4) 0.7944(8) 0.3077(3) 0.0230(14) Uani 1 1 d .
C6 C 0.5717(4) 0.7720(8) 0.4737(3) 0.0215(13) Uani 1 1 d .
C7 C 0.3136(4) 0.8571(7) 0.2287(3) 0.0223(14) Uani 1 1 d .
C8 C 0.3184(5) 0.4614(8) 0.5975(3) 0.0236(14) Uani 1 1 d .
C9 C 0.3686(7) 0.4898(10) 0.6811(4) 0.056(3) Uani 1 1 d .
H9A H 0.3338 0.4541 0.7100 0.084 Uiso 1 1 calc R
H9B H 0.3784 0.5935 0.6894 0.084 Uiso 1 1 calc R
H9C H 0.4257 0.4400 0.6971 0.084 Uiso 1 1 calc R
N1 N 0.3331(4) 0.6302(6) 0.4002(3) 0.0234(12) Uani 1 1 d .
O1 O 0.2315(3) 0.8389(6) 0.1879(2) 0.0295(11) Uani 1 1 d .
O2 O 0.3657(3) 0.9255(6) 0.2030(3) 0.0344(13) Uani 1 1 d .
O3 O 0.6095(3) 0.8835(5) 0.4592(3) 0.0254(10) Uani 1 1 d .
O4 O 0.6074(3) 0.6755(6) 0.5230(2) 0.0260(10) Uani 1 1 d .
O5 O 0.3064(4) 0.5657(5) 0.5499(3) 0.0307(12) Uani 1 1 d .
O6 O 0.2897(3) 0.3359(5) 0.5743(2) 0.0253(10) Uani 1 1 d .
O7 O 0.0414(6) 0.7034(13) 0.1687(8) 0.149(5) Uani 1 1 d .
O8 O 0.1511(3) 0.6510(5) 0.4083(3) 0.0339(12) Uani 1 1 d .
H8A H 0.0971 0.6536 0.4171 0.041 Uiso 1 1 calc R
H8B H 0.1716 0.7347 0.3911 0.041 Uiso 1 1 calc R

loop_
_atom_site_aniso_label
_atom_site_aniso_U_11
_atom_site_aniso_U_22
_atom_site_aniso_U_33
_atom_site_aniso_U_23
_atom_site_aniso_U_13
_atom_site_aniso_U_12
Sm1 0.02097(19) 0.01076(19) 0.01379(17) 0.00038(11) 0.00236(13) -0.00381(12)
C1 0.019(3) 0.020(4) 0.023(3) 0.010(3) 0.004(2) 0.001(3)
C2 0.023(3) 0.018(3) 0.021(3) 0.003(3) 0.002(3) -0.002(3)
C3 0.023(3) 0.020(3) 0.025(3) 0.004(3) 0.005(3) -0.004(3)
C4 0.021(3) 0.014(3) 0.021(3) -0.001(2) 0.004(2) -0.002(3)
C5 0.024(3) 0.025(4) 0.017(3) -0.002(3) 0.005(3) -0.003(3)
C6 0.019(3) 0.024(4) 0.020(3) 0.003(3) 0.005(2) -0.003(3)
C7 0.031(3) 0.017(3) 0.015(3) 0.001(2) 0.002(3) 0.003(3)
C8 0.032(4) 0.019(3) 0.017(3) -0.006(3) 0.006(3) -0.011(3)
C9 0.099(8) 0.028(5) 0.024(4) -0.003(3) 0.003(4) -0.020(5)
N1 0.028(3) 0.018(3) 0.022(3) 0.006(2) 0.006(2) -0.005(2)
O1 0.028(2) 0.035(3) 0.022(2) 0.005(2) 0.004(2) 0.000(2)
O2 0.036(3) 0.042(3) 0.018(2) 0.012(2) 0.002(2) -0.016(2)
O3 0.021(2) 0.022(3) 0.030(2) 0.007(2) 0.0055(19) -0.002(2)
O4 0.023(2) 0.027(3) 0.025(2) 0.010(2) 0.0056(19) -0.001(2)
O5 0.051(3) 0.013(2) 0.021(2) -0.0016(18) 0.005(2) -0.011(2)
O6 0.038(3) 0.013(2) 0.022(2) 0.0004(18) 0.007(2) -0.002(2)
O7 0.059(5) 0.094(9) 0.248(14) -0.062(9) 0.001(7) -0.007(5)
O8 0.032(3) 0.015(3) 0.056(3) -0.004(2) 0.016(2) -0.005(2)

loop_
_atom_type_symbol
_atom_type_description
_atom_type_scat_dispersion_real
_atom_type_scat_dispersion_imag
_atom_type_scat_source
C C 0.0033 0.0016 'International Tables Vol C Tables 4.2.6.8 and 6.1.1.4'
H H 0.0000 0.0000 'International Tables Vol C Tables 4.2.6.8 and 6.1.1.4'
N N 0.0061 0.0033 'International Tables Vol C Tables 4.2.6.8 and 6.1.1.4'
O O 0.0106 0.0060 'International Tables Vol C Tables 4.2.6.8 and 6.1.1.4'
Sm Sm -0.1638 3.4418 'International Tables Vol C Tables 4.2.6.8 and 6.1.1.4'

loop_
_geom_angle_atom_site_label_1
_geom_angle_atom_site_label_2
_geom_angle_atom_site_label_3
_geom_angle
_geom_angle_site_symmetry_1
_geom_angle_site_symmetry_3
O3 Sm1 O6 71.45(17) 3_445 7_556
O3 Sm1 O4 135.32(15) 3_445 5_666
O6 Sm1 O4 78.98(16) 7_556 5_666
O3 Sm1 O2 84.16(17) 3_445 4_545
O6 Sm1 O2 85.24(16) 7_556 4_545
O4 Sm1 O2 126.40(15) 5_666 4_545
O3 Sm1 O8 70.64(17) 3_445 .
O6 Sm1 O8 136.90(16) 7_556 .
O4 Sm1 O8 143.92(17) 5_666 .
O2 Sm1 O8 71.28(16) 4_545 .
O3 Sm1 O5 89.99(17) 3_445 .
O6 Sm1 O5 124.55(15) 7_556 .
O4 Sm1 O5 79.87(17) 5_666 .
O2 Sm1 O5 145.89(16) 4_545 .
O8 Sm1 O5 75.07(17) . .
O3 Sm1 O1 127.10(16) 3_445 4_545
O6 Sm1 O1 76.35(16) 7_556 4_545
O4 Sm1 O1 74.51(15) 5_666 4_545
O2 Sm1 O1 51.97(15) 4_545 4_545
O8 Sm1 O1 112.11(17) . 4_545
O5 Sm1 O1 142.86(17) . 4_545
O3 Sm1 N1 141.64(18) 3_445 .
O6 Sm1 N1 145.95(17) 7_556 .
O4 Sm1 N1 76.79(16) 5_666 .
O2 Sm1 N1 90.19(18) 4_545 .
O8 Sm1 N1 71.61(17) . .
O5 Sm1 N1 73.90(16) . .
O1 Sm1 N1 74.37(17) 4_545 .
O3 Sm1 O6 71.77(15) 3_445 .
O6 Sm1 O6 74.22(16) 7_556 .
O4 Sm1 O6 68.36(15) 5_666 .
O2 Sm1 O6 152.20(18) 4_545 .
O8 Sm1 O6 111.74(16) . .
O5 Sm1 O6 50.34(14) . .
O1 Sm1 O6 136.02(15) 4_545 .
N1 Sm1 O6 117.30(15) . .
O3 Sm1 C7 104.49(18) 3_445 4_545
O6 Sm1 C7 76.85(17) 7_556 4_545
O4 Sm1 C7 100.35(17) 5_666 4_545
O2 Sm1 C7 26.08(18) 4_545 4_545
O8 Sm1 C7 93.52(18) . 4_545
O5 Sm1 C7 157.67(17) . 4_545
O1 Sm1 C7 26.22(17) 4_545 4_545
N1 Sm1 C7 84.35(18) . 4_545
O6 Sm1 C7 150.44(17) . 4_545
O3 Sm1 Sm1 66.73(11) 3_445 7_556
O6 Sm1 Sm1 39.19(10) 7_556 7_556
O4 Sm1 Sm1 69.13(11) 5_666 7_556
O2 Sm1 Sm1 122.10(13) 4_545 7_556
O8 Sm1 Sm1 132.75(13) . 7_556
O5 Sm1 Sm1 85.36(11) . 7_556
O1 Sm1 Sm1 109.37(12) 4_545 7_556
N1 Sm1 Sm1 142.69(12) . 7_556
O6 Sm1 Sm1 35.03(10) . 7_556
C7 Sm1 Sm1 115.81(13) 4_545 7_556
N1 C1 C4 122.4(5) . .
N1 C2 C5 123.5(6) . .
C4 C3 C5 118.9(6) . .
C3 C4 C1 118.9(5) . .
C3 C4 C6 119.5(6) . .
C1 C4 C6 121.5(5) . .
C2 C5 C3 118.3(6) . .
C2 C5 C7 120.5(5) . .
C3 C5 C7 120.9(6) . .
O4 C6 O3 126.8(6) . .
O4 C6 C4 117.2(6) . .
O3 C6 C4 115.9(5) . .
O1 C7 O2 120.6(5) . .
O1 C7 C5 120.6(6) . .
O2 C7 C5 118.8(6) . .
O1 C7 Sm1 62.6(3) . 4
O2 C7 Sm1 59.2(3) . 4
C5 C7 Sm1 167.5(5) . 4
O6 C8 O5 119.8(5) . .
O6 C8 C9 120.7(6) . .
O5 C8 C9 119.5(6) . .
C2 N1 C1 118.0(6) . .
C2 N1 Sm1 119.8(4) . .
C1 N1 Sm1 121.3(4) . .
C7 O1 Sm1 91.1(4) . 4
C7 O2 Sm1 94.8(4) . 4
C6 O3 Sm1 134.6(4) . 3
C6 O4 Sm1 130.5(4) . 5_666
C8 O5 Sm1 98.6(4) . .
C8 O6 Sm1 162.7(4) . 7_556
C8 O6 Sm1 91.0(4) . .
Sm1 O6 Sm1 105.78(16) 7_556 .

loop_
_geom_bond_atom_site_label_1
_geom_bond_atom_site_label_2
_geom_bond_distance
_geom_bond_site_symmetry_2
Sm1 O3 2.344(4) 3_445
Sm1 O6 2.397(5) 7_556
Sm1 O4 2.433(4) 5_666
Sm1 O2 2.463(4) 4_545
Sm1 O8 2.460(5) .
Sm1 O5 2.469(4) .
Sm1 O1 2.539(4) 4_545
Sm1 N1 2.584(5) .
Sm1 O6 2.638(4) .
Sm1 C7 2.859(6) 4_545
Sm1 Sm1 4.0181(6) 7_556
C1 N1 1.334(8) .
C1 C4 1.387(9) .
C2 N1 1.330(8) .
C2 C5 1.375(9) .
C3 C4 1.378(9) .
C3 C5 1.384(9) .
C4 C6 1.506(8) .
C5 C7 1.496(8) .
C6 O4 1.253(8) .
C6 O3 1.258(8) .
C7 O1 1.263(8) .
C7 O2 1.261(8) .
C7 Sm1 2.859(6) 4
C8 O6 1.248(8) .
C8 O5 1.268(8) .
C8 C9 1.503(9) .
O1 Sm1 2.539(4) 4
O2 Sm1 2.463(4) 4
O3 Sm1 2.344(4) 3
O4 Sm1 2.433(4) 5_666
O6 Sm1 2.397(5) 7_556
